data_1508142
loop_
_publ_author_name
'de Silva, Namal'
'Ha, Jeong-Myeong'
'Solovyov, Andrew'
'Nigra, Michael M.'
'Ogino, Isao'
'Yeh, Sheila W.'
'Durkin, Kathleen A.'
'Katz, Alexander'

_publ_section_title
;
 A bioinspired approach for controlling accessibility in
 calix[4]arene-bound metal cluster catalysts.
;
_journal_issue 12
_journal_name_full 'Nature chemistry'
_journal_page_first 1062
_journal_page_last 1068
_journal_paper_doi 10.1038/nchem.860
_journal_volume 2
_journal_year 2010
_chemical_formula_sum 'C76 H90 Au2 Cl2 O4 P2'
_chemical_formula_weight 1594.25
_chemical_name_common ns173a
_chemical_name_systematic
;
 ns173a
;
_space_group.centring_type P

_space_group_IT_number 14
_space_group.IT_number 14

_symmetry_cell_setting monoclinic
_symmetry_space_group_name_Hall '-P 2ybc'
_symmetry_space_group_name_H-M 'P 1 21/c 1'
_atom_sites_solution_hydrogens geom
_atom_sites_solution_primary direct
_atom_sites_solution_secondary difmap
_audit_creation_method SHELXL-97
_cell_angle_alpha 90.00
_cell_angle_beta 108.7620(10)
_cell_angle_gamma 90.00
_cell_formula_units_Z 4
_cell_length_a 14.6239(10)
_cell_length_b 25.8803(18)
_cell_length_c 21.5065(15)
_cell_measurement_reflns_used 9880
_cell_measurement_temperature 136(2)
_cell_measurement_theta_max 26.29
_cell_measurement_theta_min 2.17
_cell_volume 7707.1(9)
_computing_cell_refinement 'Bruker SAINT'
_computing_data_collection 'Bruker APEX2'
_computing_data_reduction 'Bruker SAINT'
_computing_molecular_graphics ORTEP-32
_computing_publication_material WinGX
_computing_structure_refinement SHELXL-97
_computing_structure_solution SHELXS-97
_diffrn_ambient_temperature 136(2)
_diffrn_detector_area_resol_mean 8.366
_diffrn_measured_fraction_theta_full 0.999
_diffrn_measured_fraction_theta_max 0.998
_diffrn_measurement_device_type 'Bruker APEX-I CCD'
_diffrn_measurement_method 'phi and omega scans'
_diffrn_radiation_monochromator graphite
_diffrn_radiation_source 'fine-focus sealed tube'
_diffrn_radiation_type MoK\a
_diffrn_radiation_wavelength 0.71073
_diffrn_reflns_av_R_equivalents 0.0822
_diffrn_reflns_av_sigmaI/netI 0.1062
_diffrn_reflns_limit_h_max 17
_diffrn_reflns_limit_h_min -18
_diffrn_reflns_limit_k_max 32
_diffrn_reflns_limit_k_min -32
_diffrn_reflns_limit_l_max 22
_diffrn_reflns_limit_l_min -26
_diffrn_reflns_number 44470
_diffrn_reflns_theta_full 25.00
_diffrn_reflns_theta_max 26.40
_diffrn_reflns_theta_min 1.57
_exptl_absorpt_coefficient_mu 3.957
_exptl_absorpt_correction_T_max 0.7425
_exptl_absorpt_correction_T_min 0.4764
_exptl_absorpt_correction_type multi-scan
_exptl_absorpt_process_details SADABS
_exptl_crystal_colour colorless
_exptl_crystal_density_diffrn 1.374
_exptl_crystal_density_method 'not measured'
_exptl_crystal_description block
_exptl_crystal_F_000 3200
_exptl_crystal_size_max 0.22
_exptl_crystal_size_mid 0.20
_exptl_crystal_size_min 0.08
_platon_squeeze_details
;
;
_refine_diff_density_max 1.572
_refine_diff_density_min -0.666
_refine_diff_density_rms 0.144
_refine_ls_extinction_method none
_refine_ls_goodness_of_fit_ref 0.934
_refine_ls_hydrogen_treatment constr
_refine_ls_matrix_type full
_refine_ls_number_parameters 775
_refine_ls_number_reflns 15765
_refine_ls_number_restraints 0
_refine_ls_restrained_S_all 0.934
_refine_ls_R_factor_all 0.0788
_refine_ls_R_factor_gt 0.0487
_refine_ls_shift/su_max 0.003
_refine_ls_shift/su_mean 0.000
_refine_ls_structure_factor_coef Fsqd
_refine_ls_weighting_details 'calc w=1/[\s^2^(Fo^2^)+(0.0205P)^2^+0.0000P] where P=(Fo^2^+2Fc^2^)/3'
_refine_ls_weighting_scheme calc
_refine_ls_wR_factor_gt 0.0880
_refine_ls_wR_factor_ref 0.0971
_reflns_number_gt 10603
_reflns_number_total 15765
_reflns_threshold_expression >2sigma(I)
_cod_data_source_file nchem.860-s3.cif
_cod_data_source_block ns173a
_cod_depositor_comments
;
The following automatic conversions were performed:

'_symmetry_cell_setting' value 'Monoclinic' changed to 'monoclinic'
according to /home/saulius/struct/CIF-dictionaries/cif_core.dic
dictionary named 'cif_core.dic' version 2.4.1 from 2010-06-29.

Automatic conversion script
Id: cif_fix_values 1891 2012-01-12 08:04:46Z andrius 

The following automatic conversions were performed:

'_space_group.centring_type' value 'primitive' was replaced with the
value 'P' as specified in the replacement file
'/home/antanas/src/cod-tools/trunk/data/replacement-values/replacement_values.lst'.

Automatic conversion script
Id: cif_fix_values 5642 2017-10-24 12:04:52Z antanas 
;
_cod_original_sg_symbol_H-M P2(1)/c
_cod_database_code 1508142

loop_
_symmetry_equiv_pos_as_xyz
'x, y, z'
'-x, y+1/2, -z+1/2'
'-x, -y, -z'
'x, -y-1/2, z-1/2'

loop_
_atom_site_label
_atom_site_type_symbol
_atom_site_fract_x
_atom_site_fract_y
_atom_site_fract_z
_atom_site_U_iso_or_equiv
_atom_site_adp_type
_atom_site_occupancy
_atom_site_symmetry_multiplicity
_atom_site_calc_flag
_atom_site_refinement_flags
Au1 Au 0.404266(17) 0.642085(9) 0.241624(13) 0.02472(7) Uani 1 1 d .
Au2 Au -0.107488(18) 0.724328(10) 0.455789(14) 0.03007(8) Uani 1 1 d .
Cl1 Cl 0.51128(12) 0.57651(6) 0.28399(10) 0.0431(5) Uani 1 1 d .
Cl2 Cl 0.02655(14) 0.76066(9) 0.52731(11) 0.0578(6) Uani 1 1 d .
P1 P 0.30652(11) 0.70873(6) 0.20294(8) 0.0204(4) Uani 1 1 d .
P2 P -0.23980(11) 0.68698(6) 0.38895(9) 0.0235(4) Uani 1 1 d .
O1 O 0.1474(3) 0.67058(14) 0.2299(2) 0.0194(9) Uani 1 1 d .
O2 O 0.0882(3) 0.64112(15) 0.3566(2) 0.0227(9) Uani 1 1 d .
O3 O -0.1531(3) 0.61756(14) 0.3361(2) 0.0205(9) Uani 1 1 d .
O4 O -0.0950(3) 0.62507(15) 0.2033(2) 0.0263(10) Uani 1 1 d .
C1 C 0.1649(4) 0.6176(2) 0.2332(3) 0.0186(13) Uani 1 1 d .
C2 C 0.1129(4) 0.5852(2) 0.1831(3) 0.0183(13) Uani 1 1 d .
C3 C 0.1379(4) 0.5326(2) 0.1864(3) 0.0243(15) Uani 1 1 d .
H3A H 0.1033 0.5103 0.1517 0.029 Uiso 1 1 calc R
C4 C 0.2119(4) 0.5121(2) 0.2388(3) 0.0214(14) Uani 1 1 d .
C5 C 0.2565(4) 0.5461(2) 0.2906(3) 0.0239(15) Uani 1 1 d .
H5A H 0.3054 0.5329 0.3280 0.029 Uiso 1 1 calc R
C6 C 0.2325(4) 0.5977(2) 0.2898(3) 0.0176(13) Uani 1 1 d .
C7 C 0.2467(5) 0.4556(2) 0.2401(3) 0.0298(16) Uani 1 1 d .
C8 C 0.2588(5) 0.4317(3) 0.3074(3) 0.0416(19) Uani 1 1 d .
H8A H 0.2808 0.3959 0.3080 0.062 Uiso 1 1 calc R
H8B H 0.1967 0.4324 0.3157 0.062 Uiso 1 1 calc R
H8C H 0.3066 0.4515 0.3415 0.062 Uiso 1 1 calc R
C9 C 0.3426(5) 0.4562(3) 0.2262(4) 0.044(2) Uani 1 1 d .
H9A H 0.3662 0.4207 0.2266 0.066 Uiso 1 1 calc R
H9B H 0.3898 0.4765 0.2600 0.066 Uiso 1 1 calc R
H9C H 0.3333 0.4717 0.1830 0.066 Uiso 1 1 calc R
C10 C 0.1725(5) 0.4231(2) 0.1876(4) 0.0397(19) Uani 1 1 d .
H10A H 0.1959 0.3875 0.1891 0.059 Uiso 1 1 calc R
H10B H 0.1638 0.4378 0.1441 0.059 Uiso 1 1 calc R
H10C H 0.1107 0.4234 0.1962 0.059 Uiso 1 1 calc R
C11 C 0.2780(4) 0.6299(2) 0.3503(3) 0.0235(15) Uani 1 1 d .
H11A H 0.2571 0.6663 0.3414 0.028 Uiso 1 1 calc R
H11B H 0.3492 0.6287 0.3618 0.028 Uiso 1 1 calc R
C12 C 0.1528(4) 0.6132(2) 0.4061(3) 0.0200(14) Uani 1 1 d .
C13 C 0.2482(4) 0.6094(2) 0.4077(3) 0.0200(14) Uani 1 1 d .
C14 C 0.3139(4) 0.5821(2) 0.4588(3) 0.0232(14) Uani 1 1 d .
H14A H 0.3792 0.5795 0.4600 0.028 Uiso 1 1 calc R
C15 C 0.2859(4) 0.5585(2) 0.5079(3) 0.0225(14) Uani 1 1 d .
C16 C 0.1872(4) 0.5611(2) 0.5019(3) 0.0203(14) Uani 1 1 d .
H16A H 0.1657 0.5442 0.5339 0.024 Uiso 1 1 calc R
C17 C 0.1204(4) 0.5869(2) 0.4515(3) 0.0183(13) Uani 1 1 d .
C18 C 0.3579(5) 0.5291(3) 0.5656(3) 0.0328(17) Uani 1 1 d .
C19 C 0.3261(5) 0.5286(3) 0.6249(4) 0.056(2) Uani 1 1 d .
H19A H 0.3236 0.5641 0.6401 0.084 Uiso 1 1 calc R
H19B H 0.3720 0.5085 0.6597 0.084 Uiso 1 1 calc R
H19C H 0.2619 0.5129 0.6138 0.084 Uiso 1 1 calc R
C20 C 0.4566(6) 0.5508(4) 0.5820(5) 0.110(5) Uani 1 1 d .
H20A H 0.4565 0.5867 0.5966 0.164 Uiso 1 1 calc R
H20B H 0.4775 0.5497 0.5431 0.164 Uiso 1 1 calc R
H20C H 0.5010 0.5304 0.6173 0.164 Uiso 1 1 calc R
C21 C 0.3616(8) 0.4729(3) 0.5434(5) 0.093(4) Uani 1 1 d .
H21A H 0.4069 0.4532 0.5791 0.139 Uiso 1 1 calc R
H21B H 0.3831 0.4723 0.5047 0.139 Uiso 1 1 calc R
H21C H 0.2971 0.4575 0.5324 0.139 Uiso 1 1 calc R
C22 C 0.0142(4) 0.5856(2) 0.4436(3) 0.0228(14) Uani 1 1 d .
H22A H -0.0124 0.6210 0.4342 0.027 Uiso 1 1 calc R
H22B H 0.0059 0.5742 0.4853 0.027 Uiso 1 1 calc R
C23 C -0.1183(4) 0.5667(2) 0.3359(3) 0.0174(13) Uani 1 1 d .
C24 C -0.0423(4) 0.5500(2) 0.3891(3) 0.0197(14) Uani 1 1 d .
C25 C -0.0138(4) 0.4980(2) 0.3898(3) 0.0221(14) Uani 1 1 d .
H25A H 0.0391 0.4860 0.4255 0.027 Uiso 1 1 calc R
C26 C -0.0598(4) 0.4641(2) 0.3409(3) 0.0213(14) Uani 1 1 d .
C27 C -0.1327(4) 0.4833(2) 0.2874(3) 0.0224(14) Uani 1 1 d .
H27A H -0.1636 0.4605 0.2523 0.027 Uiso 1 1 calc R
C28 C -0.1623(4) 0.5344(2) 0.2830(3) 0.0157(13) Uani 1 1 d .
C29 C -0.0334(5) 0.4060(2) 0.3423(4) 0.0318(17) Uani 1 1 d .
C30 C -0.0217(6) 0.3896(3) 0.2755(4) 0.052(2) Uani 1 1 d .
H30A H -0.0817 0.3968 0.2399 0.078 Uiso 1 1 calc R
H30B H -0.0073 0.3526 0.2765 0.078 Uiso 1 1 calc R
H30C H 0.0313 0.4092 0.2683 0.078 Uiso 1 1 calc R
C31 C 0.0635(5) 0.3938(2) 0.3970(3) 0.0317(17) Uani 1 1 d .
H31A H 0.0589 0.4041 0.4397 0.048 Uiso 1 1 calc R
H31B H 0.1161 0.4129 0.3884 0.048 Uiso 1 1 calc R
H31C H 0.0767 0.3566 0.3973 0.048 Uiso 1 1 calc R
C32 C -0.1131(5) 0.3737(2) 0.3535(4) 0.042(2) Uani 1 1 d .
H32A H -0.1742 0.3808 0.3188 0.062 Uiso 1 1 calc R
H32B H -0.1195 0.3824 0.3963 0.062 Uiso 1 1 calc R
H32C H -0.0972 0.3369 0.3527 0.062 Uiso 1 1 calc R
C33 C -0.2345(4) 0.5538(2) 0.2191(3) 0.0244(15) Uani 1 1 d .
H33A H -0.2947 0.5333 0.2084 0.029 Uiso 1 1 calc R
H33B H -0.2506 0.5904 0.2240 0.029 Uiso 1 1 calc R
C34 C -0.1173(4) 0.5832(2) 0.1616(3) 0.0198(14) Uani 1 1 d .
C35 C -0.1915(4) 0.5490(2) 0.1643(3) 0.0215(14) Uani 1 1 d .
C36 C -0.2133(4) 0.5081(2) 0.1219(3) 0.0221(14) Uani 1 1 d .
H36A H -0.2650 0.4861 0.1225 0.027 Uiso 1 1 calc R
C37 C -0.1643(4) 0.4966(2) 0.0776(3) 0.0226(14) Uani 1 1 d .
C38 C -0.0887(4) 0.5298(2) 0.0779(3) 0.0283(16) Uani 1 1 d .
H38A H -0.0536 0.5235 0.0484 0.034 Uiso 1 1 calc R
C39 C -0.0633(4) 0.5723(2) 0.1206(3) 0.0212(14) Uani 1 1 d .
C40 C -0.1864(5) 0.4498(2) 0.0319(3) 0.0289(16) Uani 1 1 d .
C41 C -0.2751(5) 0.4207(3) 0.0334(4) 0.051(2) Uani 1 1 d .
H41A H -0.3311 0.4439 0.0206 0.076 Uiso 1 1 calc R
H41B H -0.2652 0.4078 0.0779 0.076 Uiso 1 1 calc R
H41C H -0.2868 0.3916 0.0028 0.076 Uiso 1 1 calc R
C42 C -0.2041(5) 0.4675(3) -0.0395(4) 0.046(2) Uani 1 1 d .
H42A H -0.2601 0.4906 -0.0530 0.070 Uiso 1 1 calc R
H42B H -0.2164 0.4372 -0.0684 0.070 Uiso 1 1 calc R
H42C H -0.1469 0.4858 -0.0423 0.070 Uiso 1 1 calc R
C43 C -0.0992(6) 0.4135(3) 0.0515(4) 0.054(2) Uani 1 1 d .
H43A H -0.0874 0.4016 0.0967 0.081 Uiso 1 1 calc R
H43B H -0.0422 0.4320 0.0486 0.081 Uiso 1 1 calc R
H43C H -0.1122 0.3837 0.0218 0.081 Uiso 1 1 calc R
C44 C 0.0266(4) 0.6036(2) 0.1255(3) 0.0202(14) Uani 1 1 d .
H44A H 0.0142 0.6405 0.1315 0.024 Uiso 1 1 calc R
H44B H 0.0421 0.6001 0.0841 0.024 Uiso 1 1 calc R
C45 C 0.1759(4) 0.6954(2) 0.1798(3) 0.0214(14) Uani 1 1 d .
H45A H 0.1404 0.7285 0.1682 0.026 Uiso 1 1 calc R
H45B H 0.1568 0.6733 0.1401 0.026 Uiso 1 1 calc R
C46 C 0.3298(4) 0.7625(2) 0.2601(3) 0.0243(15) Uani 1 1 d .
C47 C 0.4150(5) 0.7899(3) 0.2722(4) 0.043(2) Uani 1 1 d .
H47A H 0.4586 0.7814 0.2492 0.051 Uiso 1 1 calc R
C48 C 0.4367(6) 0.8294(3) 0.3176(5) 0.061(3) Uani 1 1 d .
H48A H 0.4955 0.8480 0.3261 0.073 Uiso 1 1 calc R
C49 C 0.3737(6) 0.8421(3) 0.3505(4) 0.055(2) Uani 1 1 d .
H49A H 0.3888 0.8695 0.3815 0.066 Uiso 1 1 calc R
C50 C 0.2891(6) 0.8153(3) 0.3386(4) 0.048(2) Uani 1 1 d .
H50A H 0.2459 0.8243 0.3617 0.058 Uiso 1 1 calc R
C51 C 0.2658(5) 0.7752(2) 0.2931(3) 0.0315(16) Uani 1 1 d .
H51A H 0.2068 0.7568 0.2848 0.038 Uiso 1 1 calc R
C52 C 0.3144(4) 0.7342(2) 0.1262(3) 0.0226(14) Uani 1 1 d .
C53 C 0.3482(5) 0.7031(2) 0.0861(3) 0.0301(16) Uani 1 1 d .
H53A H 0.3707 0.6692 0.1000 0.036 Uiso 1 1 calc R
C54 C 0.3495(5) 0.7209(3) 0.0264(3) 0.0366(18) Uani 1 1 d .
H54A H 0.3747 0.6997 -0.0003 0.044 Uiso 1 1 calc R
C55 C 0.3150(4) 0.7687(3) 0.0053(3) 0.0306(16) Uani 1 1 d .
H55A H 0.3150 0.7803 -0.0366 0.037 Uiso 1 1 calc R
C56 C 0.2802(5) 0.8004(3) 0.0437(4) 0.0355(18) Uani 1 1 d .
H56A H 0.2556 0.8336 0.0284 0.043 Uiso 1 1 calc R
C57 C 0.2812(4) 0.7832(2) 0.1054(3) 0.0277(16) Uani 1 1 d .
H57A H 0.2592 0.8052 0.1330 0.033 Uiso 1 1 calc R
C58 C 0.0867(5) 0.6948(2) 0.3742(3) 0.0296(16) Uani 1 1 d .
H58A H 0.1490 0.7113 0.3772 0.036 Uiso 1 1 calc R
H58B H 0.0771 0.6977 0.4176 0.036 Uiso 1 1 calc R
C59 C 0.0059(5) 0.7215(3) 0.3230(4) 0.0365(18) Uani 1 1 d .
H59A H -0.0564 0.7066 0.3230 0.044 Uiso 1 1 calc R
H59B H 0.0125 0.7153 0.2793 0.044 Uiso 1 1 calc R
C60 C 0.0055(5) 0.7790(3) 0.3350(4) 0.049(2) Uani 1 1 d .
H60A H -0.0482 0.7950 0.3006 0.074 Uiso 1 1 calc R
H60B H 0.0666 0.7940 0.3342 0.074 Uiso 1 1 calc R
H60C H -0.0023 0.7853 0.3780 0.074 Uiso 1 1 calc R
C61 C -0.2213(4) 0.6193(2) 0.3705(3) 0.0210(14) Uani 1 1 d .
H61A H -0.1971 0.5992 0.4118 0.025 Uiso 1 1 calc R
H61B H -0.2832 0.6039 0.3433 0.025 Uiso 1 1 calc R
C62 C -0.3330(4) 0.6826(2) 0.4280(3) 0.0234(15) Uani 1 1 d .
C63 C -0.3094(5) 0.6592(3) 0.4888(4) 0.0373(18) Uani 1 1 d .
H63A H -0.2463 0.6458 0.5090 0.045 Uiso 1 1 calc R
C64 C -0.3789(5) 0.6552(3) 0.5207(4) 0.0396(19) Uani 1 1 d .
H64A H -0.3639 0.6376 0.5616 0.048 Uiso 1 1 calc R
C65 C -0.4663(5) 0.6761(3) 0.4939(4) 0.0373(18) Uani 1 1 d .
H65A H -0.5123 0.6745 0.5165 0.045 Uiso 1 1 calc R
C66 C -0.4899(5) 0.6999(3) 0.4337(4) 0.042(2) Uani 1 1 d .
H66A H -0.5521 0.7147 0.4148 0.050 Uiso 1 1 calc R
C67 C -0.4235(4) 0.7023(3) 0.4009(4) 0.0338(17) Uani 1 1 d .
H67A H -0.4410 0.7180 0.3587 0.041 Uiso 1 1 calc R
C68 C -0.2961(4) 0.7180(2) 0.3097(3) 0.0233(15) Uani 1 1 d .
C69 C -0.3519(4) 0.6907(3) 0.2574(4) 0.0301(16) Uani 1 1 d .
H69A H -0.3592 0.6546 0.2614 0.036 Uiso 1 1 calc R
C70 C -0.3981(5) 0.7148(3) 0.1984(4) 0.0373(18) Uani 1 1 d .
H70A H -0.4359 0.6950 0.1620 0.045 Uiso 1 1 calc R
C71 C -0.3894(5) 0.7673(3) 0.1923(4) 0.044(2) Uani 1 1 d .
H71A H -0.4211 0.7842 0.1519 0.052 Uiso 1 1 calc R
C72 C -0.3333(6) 0.7950(3) 0.2465(5) 0.056(2) Uani 1 1 d .
H72A H -0.3263 0.8313 0.2431 0.067 Uiso 1 1 calc R
C73 C -0.2878(5) 0.7705(3) 0.3050(4) 0.045(2) Uani 1 1 d .
H73A H -0.2507 0.7900 0.3420 0.054 Uiso 1 1 calc R
C74 C -0.1607(5) 0.6678(2) 0.1816(4) 0.0307(16) Uani 1 1 d .
H74A H -0.1666 0.6863 0.2205 0.037 Uiso 1 1 calc R
H74B H -0.2254 0.6544 0.1563 0.037 Uiso 1 1 calc R
C75 C -0.1277(5) 0.7050(2) 0.1396(4) 0.0414(19) Uani 1 1 d .
H75A H -0.1300 0.6878 0.0981 0.050 Uiso 1 1 calc R
H75B H -0.0598 0.7149 0.1627 0.050 Uiso 1 1 calc R
C76 C -0.1903(6) 0.7535(3) 0.1242(5) 0.073(3) Uani 1 1 d .
H76A H -0.1664 0.7768 0.0970 0.109 Uiso 1 1 calc R
H76B H -0.1874 0.7709 0.1653 0.109 Uiso 1 1 calc R
H76C H -0.2572 0.7439 0.1004 0.109 Uiso 1 1 calc R

loop_
_atom_site_aniso_label
_atom_site_aniso_U_11
_atom_site_aniso_U_22
_atom_site_aniso_U_33
_atom_site_aniso_U_23
_atom_site_aniso_U_13
_atom_site_aniso_U_12
Au1 0.02251(13) 0.02647(14) 0.02535(15) 0.00934(12) 0.00796(11) 0.00452(11)
Au2 0.02451(14) 0.03721(16) 0.02764(16) -0.00916(13) 0.00722(12) -0.00246(12)
Cl1 0.0288(9) 0.0328(10) 0.0603(13) 0.0199(10) 0.0042(9) 0.0105(8)
Cl2 0.0363(11) 0.0823(15) 0.0468(13) -0.0301(12) 0.0023(10) -0.0137(10)
P1 0.0202(8) 0.0209(8) 0.0209(9) 0.0036(7) 0.0079(7) 0.0021(7)
P2 0.0222(9) 0.0241(9) 0.0258(10) -0.0056(8) 0.0100(8) 0.0007(7)
O1 0.025(2) 0.016(2) 0.020(2) 0.0059(19) 0.011(2) -0.0004(17)
O2 0.025(2) 0.021(2) 0.020(2) 0.003(2) 0.0039(19) 0.0019(19)
O3 0.021(2) 0.019(2) 0.025(2) 0.000(2) 0.012(2) 0.0022(17)
O4 0.030(2) 0.026(2) 0.023(3) -0.004(2) 0.008(2) -0.0018(19)
C1 0.022(3) 0.019(3) 0.016(3) 0.001(3) 0.009(3) 0.000(3)
C2 0.016(3) 0.024(3) 0.016(3) 0.007(3) 0.007(3) 0.002(3)
C3 0.028(4) 0.032(4) 0.018(4) -0.001(3) 0.014(3) 0.001(3)
C4 0.027(3) 0.020(3) 0.021(4) 0.002(3) 0.013(3) 0.000(3)
C5 0.022(3) 0.028(4) 0.024(4) 0.003(3) 0.010(3) -0.004(3)
C6 0.023(3) 0.016(3) 0.017(3) 0.004(3) 0.012(3) -0.006(3)
C7 0.045(4) 0.022(4) 0.021(4) 0.007(3) 0.009(3) 0.011(3)
C8 0.063(5) 0.030(4) 0.030(4) 0.007(4) 0.013(4) 0.005(4)
C9 0.036(4) 0.039(4) 0.055(5) 0.002(4) 0.013(4) 0.008(3)
C10 0.055(5) 0.024(4) 0.035(5) -0.003(3) 0.008(4) -0.001(3)
C11 0.025(3) 0.027(4) 0.018(3) 0.000(3) 0.006(3) -0.003(3)
C12 0.022(3) 0.017(3) 0.017(3) 0.002(3) 0.001(3) 0.000(3)
C13 0.029(4) 0.015(3) 0.018(3) -0.002(3) 0.010(3) -0.003(3)
C14 0.025(3) 0.025(3) 0.019(4) 0.000(3) 0.006(3) 0.002(3)
C15 0.026(3) 0.023(3) 0.019(4) 0.006(3) 0.008(3) 0.004(3)
C16 0.029(4) 0.019(3) 0.015(3) 0.001(3) 0.010(3) -0.006(3)
C17 0.024(3) 0.018(3) 0.013(3) -0.003(3) 0.005(3) -0.001(3)
C18 0.029(4) 0.044(4) 0.020(4) 0.016(3) -0.001(3) 0.011(3)
C19 0.050(5) 0.086(6) 0.028(5) 0.024(5) 0.007(4) 0.037(5)
C20 0.030(5) 0.188(12) 0.085(8) 0.091(8) -0.018(5) -0.007(6)
C21 0.145(10) 0.060(6) 0.061(7) 0.016(6) 0.015(7) 0.057(6)
C22 0.028(4) 0.019(3) 0.022(4) -0.002(3) 0.008(3) 0.004(3)
C23 0.016(3) 0.022(3) 0.019(3) 0.002(3) 0.013(3) -0.004(3)
C24 0.022(3) 0.026(3) 0.016(3) -0.003(3) 0.012(3) -0.004(3)
C25 0.018(3) 0.026(3) 0.022(4) 0.003(3) 0.007(3) 0.002(3)
C26 0.023(3) 0.015(3) 0.031(4) -0.001(3) 0.017(3) -0.001(3)
C27 0.020(3) 0.023(3) 0.028(4) -0.007(3) 0.013(3) -0.001(3)
C28 0.010(3) 0.024(3) 0.016(3) 0.002(3) 0.008(3) -0.001(2)
C29 0.035(4) 0.022(3) 0.041(5) 0.002(3) 0.015(4) 0.006(3)
C30 0.067(6) 0.049(5) 0.038(5) -0.014(4) 0.016(4) 0.021(4)
C31 0.044(4) 0.020(3) 0.030(4) 0.002(3) 0.011(4) 0.014(3)
C32 0.048(5) 0.020(4) 0.059(6) 0.002(4) 0.021(4) -0.002(3)
C33 0.023(3) 0.024(3) 0.026(4) -0.001(3) 0.008(3) 0.004(3)
C34 0.021(3) 0.020(3) 0.013(3) 0.000(3) -0.002(3) -0.001(3)
C35 0.016(3) 0.027(3) 0.021(4) 0.002(3) 0.004(3) 0.001(3)
C36 0.025(3) 0.023(3) 0.017(3) 0.002(3) 0.005(3) -0.008(3)
C37 0.026(3) 0.022(3) 0.017(3) 0.006(3) 0.003(3) 0.003(3)
C38 0.026(4) 0.035(4) 0.025(4) 0.006(3) 0.010(3) 0.006(3)
C39 0.025(3) 0.021(3) 0.018(3) 0.008(3) 0.006(3) 0.006(3)
C40 0.041(4) 0.034(4) 0.016(4) -0.009(3) 0.015(3) -0.008(3)
C41 0.068(6) 0.039(4) 0.056(6) -0.029(4) 0.035(5) -0.032(4)
C42 0.061(5) 0.048(5) 0.035(5) -0.015(4) 0.021(4) -0.009(4)
C43 0.067(6) 0.042(5) 0.055(6) -0.010(4) 0.021(5) 0.017(4)
C44 0.022(3) 0.022(3) 0.015(3) 0.003(3) 0.005(3) 0.004(3)
C45 0.020(3) 0.025(3) 0.019(3) 0.003(3) 0.006(3) 0.002(3)
C46 0.024(3) 0.019(3) 0.028(4) -0.001(3) 0.005(3) 0.001(3)
C47 0.032(4) 0.054(5) 0.049(5) -0.028(4) 0.021(4) -0.010(4)
C48 0.052(5) 0.063(6) 0.070(7) -0.032(5) 0.024(5) -0.018(4)
C49 0.047(5) 0.064(6) 0.056(6) -0.032(5) 0.020(5) -0.017(4)
C50 0.051(5) 0.054(5) 0.046(5) -0.011(4) 0.024(4) 0.002(4)
C51 0.032(4) 0.031(4) 0.031(4) -0.001(3) 0.010(3) 0.000(3)
C52 0.021(3) 0.021(3) 0.027(4) 0.003(3) 0.009(3) -0.002(3)
C53 0.046(4) 0.024(4) 0.022(4) 0.003(3) 0.013(3) 0.000(3)
C54 0.043(4) 0.044(4) 0.027(4) -0.005(4) 0.017(4) -0.004(4)
C55 0.022(3) 0.049(5) 0.022(4) 0.013(4) 0.008(3) -0.003(3)
C56 0.040(4) 0.027(4) 0.043(5) 0.011(4) 0.018(4) 0.008(3)
C57 0.034(4) 0.027(4) 0.030(4) 0.005(3) 0.022(3) 0.006(3)
C58 0.042(4) 0.019(3) 0.028(4) -0.003(3) 0.012(3) 0.004(3)
C59 0.029(4) 0.041(4) 0.040(5) 0.010(4) 0.012(4) 0.009(3)
C60 0.048(5) 0.033(4) 0.074(6) 0.022(4) 0.030(5) 0.018(4)
C61 0.021(3) 0.020(3) 0.024(4) 0.003(3) 0.010(3) 0.003(3)
C62 0.028(4) 0.023(3) 0.019(4) -0.007(3) 0.007(3) -0.001(3)
C63 0.029(4) 0.041(4) 0.044(5) 0.002(4) 0.015(4) 0.008(3)
C64 0.047(5) 0.041(4) 0.039(5) 0.010(4) 0.025(4) 0.001(4)
C65 0.039(4) 0.046(5) 0.036(5) -0.007(4) 0.026(4) -0.004(4)
C66 0.028(4) 0.054(5) 0.050(5) 0.000(4) 0.020(4) 0.006(4)
C67 0.024(4) 0.047(4) 0.034(4) 0.007(4) 0.014(3) 0.008(3)
C68 0.017(3) 0.025(3) 0.033(4) -0.004(3) 0.016(3) -0.009(3)
C69 0.019(3) 0.032(4) 0.039(4) 0.007(4) 0.009(3) 0.006(3)
C70 0.026(4) 0.054(5) 0.029(4) -0.004(4) 0.004(3) -0.002(3)
C71 0.042(5) 0.056(5) 0.034(5) 0.019(4) 0.013(4) 0.000(4)
C72 0.061(6) 0.039(5) 0.060(6) 0.013(5) 0.011(5) -0.003(4)
C73 0.050(5) 0.044(5) 0.032(5) 0.005(4) 0.000(4) -0.004(4)
C74 0.031(4) 0.025(4) 0.038(4) 0.006(3) 0.014(3) 0.005(3)
C75 0.050(5) 0.032(4) 0.049(5) 0.012(4) 0.026(4) 0.010(3)
C76 0.073(6) 0.042(5) 0.119(9) 0.023(6) 0.054(7) 0.013(5)

loop_
_atom_type_symbol
_atom_type_description
_atom_type_scat_dispersion_real
_atom_type_scat_dispersion_imag
_atom_type_scat_source
C C 0.0033 0.0016 'International Tables Vol C Tables 4.2.6.8 and 6.1.1.4'
H H 0.0000 0.0000 'International Tables Vol C Tables 4.2.6.8 and 6.1.1.4'
O O 0.0106 0.0060 'International Tables Vol C Tables 4.2.6.8 and 6.1.1.4'
P P 0.1023 0.0942 'International Tables Vol C Tables 4.2.6.8 and 6.1.1.4'
Cl Cl 0.1484 0.1585 'International Tables Vol C Tables 4.2.6.8 and 6.1.1.4'
Au Au -2.0133 8.8022 'International Tables Vol C Tables 4.2.6.8 and 6.1.1.4'

loop_
_geom_angle_atom_site_label_1
_geom_angle_atom_site_label_2
_geom_angle_atom_site_label_3
_geom_angle
P1 Au1 Cl1 176.97(6)
P2 Au2 Cl2 177.73(8)
C46 P1 C52 106.6(3)
C46 P1 C45 106.1(3)
C52 P1 C45 100.7(3)
C46 P1 Au1 112.5(2)
C52 P1 Au1 113.6(2)
C45 P1 Au1 116.2(2)
C62 P2 C68 106.2(3)
C62 P2 C61 102.9(3)
C68 P2 C61 105.8(3)
C62 P2 Au2 110.7(2)
C68 P2 Au2 116.7(2)
C61 P2 Au2 113.3(2)
C1 O1 C45 112.8(4)
C12 O2 C58 111.5(4)
C23 O3 C61 110.1(4)
C34 O4 C74 113.6(5)
C2 C1 O1 120.7(5)
C2 C1 C6 121.0(5)
O1 C1 C6 118.3(5)
C1 C2 C3 118.5(5)
C1 C2 C44 123.0(5)
C3 C2 C44 118.4(5)
C4 C3 C2 122.2(6)
C4 C3 H3A 118.9
C2 C3 H3A 118.9
C3 C4 C5 116.4(5)
C3 C4 C7 122.7(6)
C5 C4 C7 120.8(6)
C6 C5 C4 123.0(6)
C6 C5 H5A 118.5
C4 C5 H5A 118.5
C5 C6 C1 118.2(6)
C5 C6 C11 119.0(5)
C1 C6 C11 122.8(5)
C9 C7 C8 110.8(6)
C9 C7 C10 109.7(6)
C8 C7 C10 108.2(5)
C9 C7 C4 107.8(5)
C8 C7 C4 109.7(5)
C10 C7 C4 110.7(5)
C7 C8 H8A 109.5
C7 C8 H8B 109.5
H8A C8 H8B 109.5
C7 C8 H8C 109.5
H8A C8 H8C 109.5
H8B C8 H8C 109.5
C7 C9 H9A 109.5
C7 C9 H9B 109.5
H9A C9 H9B 109.5
C7 C9 H9C 109.5
H9A C9 H9C 109.5
H9B C9 H9C 109.5
C7 C10 H10A 109.5
C7 C10 H10B 109.5
H10A C10 H10B 109.5
C7 C10 H10C 109.5
H10A C10 H10C 109.5
H10B C10 H10C 109.5
C6 C11 C13 110.1(5)
C6 C11 H11A 109.6
C13 C11 H11A 109.6
C6 C11 H11B 109.6
C13 C11 H11B 109.6
H11A C11 H11B 108.2
O2 C12 C13 119.3(5)
O2 C12 C17 119.7(5)
C13 C12 C17 120.9(5)
C12 C13 C14 119.2(6)
C12 C13 C11 120.0(5)
C14 C13 C11 120.5(5)
C15 C14 C13 121.6(6)
C15 C14 H14A 119.2
C13 C14 H14A 119.2
C14 C15 C16 116.9(6)
C14 C15 C18 122.4(5)
C16 C15 C18 120.7(5)
C17 C16 C15 122.8(6)
C17 C16 H16A 118.6
C15 C16 H16A 118.6
C16 C17 C12 118.3(5)
C16 C17 C22 121.5(5)
C12 C17 C22 120.1(5)
C20 C18 C19 110.3(7)
C20 C18 C21 107.7(8)
C19 C18 C21 108.0(7)
C20 C18 C15 111.4(6)
C19 C18 C15 111.8(5)
C21 C18 C15 107.5(6)
C18 C19 H19A 109.5
C18 C19 H19B 109.5
H19A C19 H19B 109.5
C18 C19 H19C 109.5
H19A C19 H19C 109.5
H19B C19 H19C 109.5
C18 C20 H20A 109.5
C18 C20 H20B 109.5
H20A C20 H20B 109.5
C18 C20 H20C 109.5
H20A C20 H20C 109.5
H20B C20 H20C 109.5
C18 C21 H21A 109.5
C18 C21 H21B 109.5
H21A C21 H21B 109.5
C18 C21 H21C 109.5
H21A C21 H21C 109.5
H21B C21 H21C 109.5
C17 C22 C24 112.8(5)
C17 C22 H22A 109.0
C24 C22 H22A 109.0
C17 C22 H22B 109.0
C24 C22 H22B 109.0
H22A C22 H22B 107.8
C24 C23 C28 121.8(5)
C24 C23 O3 118.9(5)
C28 C23 O3 119.3(5)
C23 C24 C25 117.6(6)
C23 C24 C22 123.0(5)
C25 C24 C22 119.2(5)
C26 C25 C24 122.3(6)
C26 C25 H25A 118.9
C24 C25 H25A 118.9
C25 C26 C27 117.7(5)
C25 C26 C29 123.3(6)
C27 C26 C29 119.0(6)
C28 C27 C26 122.6(6)
C28 C27 H27A 118.7
C26 C27 H27A 118.7
C27 C28 C23 117.8(5)
C27 C28 C33 119.1(5)
C23 C28 C33 122.9(5)
C32 C29 C26 109.8(5)
C32 C29 C31 109.1(6)
C26 C29 C31 111.8(5)
C32 C29 C30 108.4(6)
C26 C29 C30 110.2(6)
C31 C29 C30 107.4(5)
C29 C30 H30A 109.5
C29 C30 H30B 109.5
H30A C30 H30B 109.5
C29 C30 H30C 109.5
H30A C30 H30C 109.5
H30B C30 H30C 109.5
C29 C31 H31A 109.5
C29 C31 H31B 109.5
H31A C31 H31B 109.5
C29 C31 H31C 109.5
H31A C31 H31C 109.5
H31B C31 H31C 109.5
C29 C32 H32A 109.5
C29 C32 H32B 109.5
H32A C32 H32B 109.5
C29 C32 H32C 109.5
H32A C32 H32C 109.5
H32B C32 H32C 109.5
C35 C33 C28 109.6(5)
C35 C33 H33A 109.7
C28 C33 H33A 109.7
C35 C33 H33B 109.7
C28 C33 H33B 109.7
H33A C33 H33B 108.2
O4 C34 C39 120.7(5)
O4 C34 C35 119.3(5)
C39 C34 C35 119.9(6)
C36 C35 C34 118.4(6)
C36 C35 C33 121.3(5)
C34 C35 C33 119.8(6)
C35 C36 C37 124.0(6)
C35 C36 H36A 118.0
C37 C36 H36A 118.0
C36 C37 C38 116.4(6)
C36 C37 C40 123.9(5)
C38 C37 C40 119.6(6)
C37 C38 C39 121.8(6)
C37 C38 H38A 119.1
C39 C38 H38A 119.1
C34 C39 C38 119.3(6)
C34 C39 C44 120.3(6)
C38 C39 C44 120.2(5)
C41 C40 C37 112.8(5)
C41 C40 C43 109.5(6)
C37 C40 C43 108.9(5)
C41 C40 C42 107.5(6)
C37 C40 C42 109.8(5)
C43 C40 C42 108.3(6)
C40 C41 H41A 109.5
C40 C41 H41B 109.5
H41A C41 H41B 109.5
C40 C41 H41C 109.5
H41A C41 H41C 109.5
H41B C41 H41C 109.5
C40 C42 H42A 109.5
C40 C42 H42B 109.5
H42A C42 H42B 109.5
C40 C42 H42C 109.5
H42A C42 H42C 109.5
H42B C42 H42C 109.5
C40 C43 H43A 109.5
C40 C43 H43B 109.5
H43A C43 H43B 109.5
C40 C43 H43C 109.5
H43A C43 H43C 109.5
H43B C43 H43C 109.5
C39 C44 C2 111.1(5)
C39 C44 H44A 109.4
C2 C44 H44A 109.4
C39 C44 H44B 109.4
C2 C44 H44B 109.4
H44A C44 H44B 108.0
O1 C45 P1 114.2(4)
O1 C45 H45A 108.7
P1 C45 H45A 108.7
O1 C45 H45B 108.7
P1 C45 H45B 108.7
H45A C45 H45B 107.6
C47 C46 C51 119.9(6)
C47 C46 P1 118.8(5)
C51 C46 P1 121.3(5)
C48 C47 C46 120.1(7)
C48 C47 H47A 120.0
C46 C47 H47A 120.0
C49 C48 C47 120.2(7)
C49 C48 H48A 119.9
C47 C48 H48A 119.9
C50 C49 C48 120.1(8)
C50 C49 H49A 119.9
C48 C49 H49A 119.9
C49 C50 C51 120.7(7)
C49 C50 H50A 119.7
C51 C50 H50A 119.7
C46 C51 C50 119.0(6)
C46 C51 H51A 120.5
C50 C51 H51A 120.5
C57 C52 C53 119.5(6)
C57 C52 P1 120.6(5)
C53 C52 P1 119.7(5)
C54 C53 C52 120.3(6)
C54 C53 H53A 119.9
C52 C53 H53A 119.9
C55 C54 C53 120.3(7)
C55 C54 H54A 119.8
C53 C54 H54A 119.8
C54 C55 C56 120.8(6)
C54 C55 H55A 119.6
C56 C55 H55A 119.6
C55 C56 C57 119.3(6)
C55 C56 H56A 120.3
C57 C56 H56A 120.3
C52 C57 C56 119.7(6)
C52 C57 H57A 120.1
C56 C57 H57A 120.1
O2 C58 C59 109.0(5)
O2 C58 H58A 109.9
C59 C58 H58A 109.9
O2 C58 H58B 109.9
C59 C58 H58B 109.9
H58A C58 H58B 108.3
C58 C59 C60 111.9(6)
C58 C59 H59A 109.2
C60 C59 H59A 109.2
C58 C59 H59B 109.2
C60 C59 H59B 109.2
H59A C59 H59B 107.9
C59 C60 H60A 109.5
C59 C60 H60B 109.5
H60A C60 H60B 109.5
C59 C60 H60C 109.5
H60A C60 H60C 109.5
H60B C60 H60C 109.5
O3 C61 P2 108.6(4)
O3 C61 H61A 110.0
P2 C61 H61A 110.0
O3 C61 H61B 110.0
P2 C61 H61B 110.0
H61A C61 H61B 108.3
C67 C62 C63 118.7(6)
C67 C62 P2 123.3(5)
C63 C62 P2 118.0(5)
C62 C63 C64 119.8(6)
C62 C63 H63A 120.1
C64 C63 H63A 120.1
C65 C64 C63 120.2(7)
C65 C64 H64A 119.9
C63 C64 H64A 119.9
C64 C65 C66 120.3(7)
C64 C65 H65A 119.9
C66 C65 H65A 119.9
C65 C66 C67 120.0(7)
C65 C66 H66A 120.0
C67 C66 H66A 120.0
C62 C67 C66 120.9(7)
C62 C67 H67A 119.6
C66 C67 H67A 119.6
C69 C68 C73 119.8(7)
C69 C68 P2 121.2(5)
C73 C68 P2 118.8(5)
C68 C69 C70 121.0(6)
C68 C69 H69A 119.5
C70 C69 H69A 119.5
C71 C70 C69 120.1(7)
C71 C70 H70A 120.0
C69 C70 H70A 120.0
C70 C71 C72 118.5(7)
C70 C71 H71A 120.7
C72 C71 H71A 120.7
C73 C72 C71 120.8(7)
C73 C72 H72A 119.6
C71 C72 H72A 119.6
C72 C73 C68 119.7(7)
C72 C73 H73A 120.1
C68 C73 H73A 120.1
O4 C74 C75 112.1(5)
O4 C74 H74A 109.2
C75 C74 H74A 109.2
O4 C74 H74B 109.2
C75 C74 H74B 109.2
H74A C74 H74B 107.9
C74 C75 C76 111.8(6)
C74 C75 H75A 109.3
C76 C75 H75A 109.3
C74 C75 H75B 109.3
C76 C75 H75B 109.3
H75A C75 H75B 107.9
C75 C76 H76A 109.5
C75 C76 H76B 109.5
H76A C76 H76B 109.5
C75 C76 H76C 109.5
H76A C76 H76C 109.5
H76B C76 H76C 109.5

loop_
_geom_bond_atom_site_label_1
_geom_bond_atom_site_label_2
_geom_bond_distance
Au1 P1 2.2237(15)
Au1 Cl1 2.2895(16)
Au2 P2 2.2260(17)
Au2 Cl2 2.2700(18)
P1 C46 1.815(6)
P1 C52 1.815(7)
P1 C45 1.845(6)
P2 C62 1.819(6)
P2 C68 1.823(7)
P2 C61 1.835(6)
O1 C1 1.394(6)
O1 C45 1.428(7)
O2 C12 1.379(7)
O2 C58 1.442(7)
O3 C23 1.411(6)
O3 C61 1.422(6)
O4 C34 1.376(7)
O4 C74 1.439(7)
C1 C2 1.385(8)
C1 C6 1.396(8)
C2 C3 1.406(8)
C2 C44 1.532(8)
C3 C4 1.392(8)
C3 H3A 0.9500
C4 C5 1.406(8)
C4 C7 1.543(8)
C5 C6 1.381(8)
C5 H5A 0.9500
C6 C11 1.506(8)
C7 C9 1.525(9)
C7 C8 1.532(9)
C7 C10 1.539(9)
C8 H8A 0.9800
C8 H8B 0.9800
C8 H8C 0.9800
C9 H9A 0.9800
C9 H9B 0.9800
C9 H9C 0.9800
C10 H10A 0.9800
C10 H10B 0.9800
C10 H10C 0.9800
C11 C13 1.531(8)
C11 H11A 0.9900
C11 H11B 0.9900
C12 C13 1.388(8)
C12 C17 1.391(8)
C13 C14 1.396(8)
C14 C15 1.391(8)
C14 H14A 0.9500
C15 C16 1.409(8)
C15 C18 1.544(8)
C16 C17 1.375(8)
C16 H16A 0.9500
C17 C22 1.508(8)
C18 C20 1.481(10)
C18 C19 1.491(9)
C18 C21 1.537(10)
C19 H19A 0.9800
C19 H19B 0.9800
C19 H19C 0.9800
C20 H20A 0.9800
C20 H20B 0.9800
C20 H20C 0.9800
C21 H21A 0.9800
C21 H21B 0.9800
C21 H21C 0.9800
C22 C24 1.510(8)
C22 H22A 0.9900
C22 H22B 0.9900
C23 C24 1.382(8)
C23 C28 1.392(8)
C24 C25 1.408(8)
C25 C26 1.370(8)
C25 H25A 0.9500
C26 C27 1.385(8)
C26 C29 1.551(8)
C27 C28 1.387(8)
C27 H27A 0.9500
C28 C33 1.524(8)
C29 C32 1.516(9)
C29 C31 1.555(9)
C29 C30 1.557(10)
C30 H30A 0.9800
C30 H30B 0.9800
C30 H30C 0.9800
C31 H31A 0.9800
C31 H31B 0.9800
C31 H31C 0.9800
C32 H32A 0.9800
C32 H32B 0.9800
C32 H32C 0.9800
C33 C35 1.509(8)
C33 H33A 0.9900
C33 H33B 0.9900
C34 C39 1.389(8)
C34 C35 1.417(8)
C35 C36 1.366(8)
C36 C37 1.396(8)
C36 H36A 0.9500
C37 C38 1.399(8)
C37 C40 1.528(8)
C38 C39 1.404(8)
C38 H38A 0.9500
C39 C44 1.518(8)
C40 C41 1.509(9)
C40 C43 1.530(9)
C40 C42 1.540(9)
C41 H41A 0.9800
C41 H41B 0.9800
C41 H41C 0.9800
C42 H42A 0.9800
C42 H42B 0.9800
C42 H42C 0.9800
C43 H43A 0.9800
C43 H43B 0.9800
C43 H43C 0.9800
C44 H44A 0.9900
C44 H44B 0.9900
C45 H45A 0.9900
C45 H45B 0.9900
C46 C47 1.383(8)
C46 C51 1.384(9)
C47 C48 1.380(10)
C47 H47A 0.9500
C48 C49 1.367(10)
C48 H48A 0.9500
C49 C50 1.368(10)
C49 H49A 0.9500
C50 C51 1.393(9)
C50 H50A 0.9500
C51 H51A 0.9500
C52 C57 1.381(8)
C52 C53 1.381(8)
C53 C54 1.370(9)
C53 H53A 0.9500
C54 C55 1.357(9)
C54 H54A 0.9500
C55 C56 1.374(9)
C55 H55A 0.9500
C56 C57 1.394(9)
C56 H56A 0.9500
C57 H57A 0.9500
C58 C59 1.499(9)
C58 H58A 0.9900
C58 H58B 0.9900
C59 C60 1.511(9)
C59 H59A 0.9900
C59 H59B 0.9900
C60 H60A 0.9800
C60 H60B 0.9800
C60 H60C 0.9800
C61 H61A 0.9900
C61 H61B 0.9900
C62 C67 1.363(8)
C62 C63 1.382(9)
C63 C64 1.401(9)
C63 H63A 0.9500
C64 C65 1.336(9)
C64 H64A 0.9500
C65 C66 1.373(10)
C65 H65A 0.9500
C66 C67 1.373(9)
C66 H66A 0.9500
C67 H67A 0.9500
C68 C69 1.355(9)
C68 C73 1.373(9)
C69 C70 1.379(9)
C69 H69A 0.9500
C70 C71 1.374(9)
C70 H70A 0.9500
C71 C72 1.390(10)
C71 H71A 0.9500
C72 C73 1.373(10)
C72 H72A 0.9500
C73 H73A 0.9500
C74 C75 1.502(9)
C74 H74A 0.9900
C74 H74B 0.9900
C75 C76 1.526(9)
C75 H75A 0.9900
C75 H75B 0.9900
C76 H76A 0.9800
C76 H76B 0.9800
C76 H76C 0.9800

loop_
_platon_squeeze_void_nr
_platon_squeeze_void_average_x
_platon_squeeze_void_average_y
_platon_squeeze_void_average_z
_platon_squeeze_void_volume
_platon_squeeze_void_count_electrons
_platon_squeeze_void_content
1 0.500 0.500 0.000 527 160 'disordered methylene chloride'
2 0.500 0.000 0.500 527 160 'disordered methylene chloride'
3 0.486 0.873 0.199 10 1 unk
4 0.486 0.627 0.699 11 1 unk
5 0.513 0.373 0.301 10 1 unk
6 0.514 0.127 0.801 11 1 unk
